data_2236408
loop_
_publ_author_name
'Li, Hairong'
'Fronczek, Frank R.'
'Watkins, Steven F.'

_publ_section_title
;
 Orthorhombic polymorph of
 (2<i>E</i>)-2-(2,3-dihydro-1<i>H</i>-inden-1-ylidene)-2,3-dihydro-1<i>H</i>-inden-1-one
;
_journal_coeditor_code JJ2149
_journal_issue 9
_journal_name_full 'Acta Crystallographica Section E'
_journal_page_first o2756
_journal_paper_doi 10.1107/S1600536812035994
_journal_volume 68
_journal_year 2012
_chemical_formula_iupac 'C18 H14 O'
_chemical_formula_moiety 'C18 H14 O'
_chemical_formula_sum 'C18 H14 O'
_chemical_formula_weight 246.29
_chemical_melting_point_gt 414
_chemical_melting_point_lt 416
_chemical_name_systematic
;
(2<i>E</i>)-2-(2,3-dihydro-1<i>H</i>-inden-1-ylidene)-2,3-dihydro-1<i>H</i>-
inden-1-one
;
_space_group_IT_number 19
_symmetry_cell_setting orthorhombic
_symmetry_space_group_name_Hall 'P 2ac 2ab'
_symmetry_space_group_name_H-M 'P 21 21 21'
_atom_sites_solution_hydrogens geom
_atom_sites_solution_primary direct
_atom_sites_solution_secondary difmap
_audit_creation_method 'WinGX routine CIF_UPDATE'
_cell_angle_alpha 90
_cell_angle_beta 90
_cell_angle_gamma 90
_cell_formula_units_Z 8
_cell_length_a 5.291(2)
_cell_length_b 17.809(5)
_cell_length_c 26.622(9)
_cell_measurement_pressure 101.3
_cell_measurement_reflns_used 2407
_cell_measurement_temperature 123.0(5)
_cell_measurement_theta_max 25
_cell_measurement_theta_min 2.5
_cell_volume 2508.5(15)
_computing_cell_refinement 'DENZO and SCALEPACK (Otwinowski & Minor, 1997)'
_computing_data_collection 'COLLECT (Nonius, 2000)'
_computing_data_reduction 'DENZO and SCALEPACK (Otwinowski & Minor, 1997)'
_computing_molecular_graphics 'ORTEP-3 for Windows (Farrugia, 1997)'
_computing_publication_material
;
IDEAL (Gould <i>et al.</i>, 1988) and WinGX (Farrugia, 1999)
;
_computing_structure_refinement 'SHELXL97 (Sheldrick, 2008)'
_computing_structure_solution 'SIR2002 (Burla <i>et al.</i>, 2003)'
_diffrn_ambient_temperature 123.0(5)
_diffrn_detector_area_resol_mean 9
_diffrn_measured_fraction_theta_full 0.988
_diffrn_measured_fraction_theta_max 0.988
_diffrn_measurement_device 'Nonius KappaCCD'
_diffrn_measurement_method '\w and \f'
_diffrn_radiation_monochromator 'horizonally mounted graphite crystal'
_diffrn_radiation_source 'sealed tube'
_diffrn_radiation_type MoK\a
_diffrn_radiation_wavelength 0.71073
_diffrn_reflns_av_R_equivalents 0.074
_diffrn_reflns_limit_h_max 6
_diffrn_reflns_limit_h_min -6
_diffrn_reflns_limit_k_max 21
_diffrn_reflns_limit_k_min -20
_diffrn_reflns_limit_l_max 31
_diffrn_reflns_limit_l_min -31
_diffrn_reflns_number 11743
_diffrn_reflns_theta_full 25
_diffrn_reflns_theta_max 25.02
_diffrn_reflns_theta_min 2.56
_exptl_absorpt_coefficient_mu 0.079
_exptl_absorpt_correction_T_max 0.9961
_exptl_absorpt_correction_T_min 0.9728
_exptl_absorpt_correction_type multi-scan
_exptl_absorpt_process_details 'HKL SCALEPACK (Otwinowski & Minor 1997)'
_exptl_crystal_colour yellow
_exptl_crystal_density_diffrn 1.304
_exptl_crystal_density_method 'not measured'
_exptl_crystal_description needle
_exptl_crystal_F_000 1040
_exptl_crystal_size_max 0.35
_exptl_crystal_size_mid 0.12
_exptl_crystal_size_min 0.05
_refine_diff_density_max 0.212
_refine_diff_density_min -0.181
_refine_ls_abs_structure_details 'Flack (1983), with 1665 Bijvoet pairs'
_refine_ls_abs_structure_Flack 0(2)
_refine_ls_extinction_coef 0.0049(8)
_refine_ls_extinction_expression Fc^*^=kFc[1+0.001xFc^2^\l^3^/sin(2\q)]^-1/4^
_refine_ls_extinction_method 'SHELXL97 (Sheldrick, 2008)'
_refine_ls_goodness_of_fit_ref 1.052
_refine_ls_hydrogen_treatment constr
_refine_ls_matrix_type full
_refine_ls_number_constraints 0
_refine_ls_number_parameters 344
_refine_ls_number_reflns 4236
_refine_ls_number_restraints 0
_refine_ls_restrained_S_all 1.052
_refine_ls_R_factor_gt 0.0569
_refine_ls_shift/su_max 0.001
_refine_ls_structure_factor_coef Fsqd
_refine_ls_weighting_details 'calc w = 1/[\s^2^(Fo^2^)+(0.0283P)^2^+1.1913P] where P=(Fo^2^+2Fc^2^)/3'
_refine_ls_weighting_scheme calc
_refine_ls_wR_factor_ref 0.1104
_reflns_number_gt 3145
_reflns_number_total 4236
_reflns_threshold_expression I>2\s(I)
_cod_data_source_file jj2149.cif
_cod_data_source_block I
_cod_database_code 2236408
_cod_database_fobs_code 2236408

loop_
_symmetry_equiv_pos_as_xyz
'x, y, z'
'-x+1/2, -y, z+1/2'
'x+1/2, -y+1/2, -z'
'-x, y+1/2, -z+1/2'

loop_
_atom_site_type_symbol
_atom_site_label
_atom_site_fract_x
_atom_site_fract_y
_atom_site_fract_z
_atom_site_U_iso_or_equiv
_atom_site_adp_type
_atom_site_calc_flag
_atom_site_refinement_flags
_atom_site_occupancy
C C1 0.3862(6) 0.10668(16) 0.32450(12) 0.0256(7) Uani d . 1
C C2 0.5813(5) 0.05703(16) 0.30273(11) 0.0244(7) Uani d . 1
C C3 0.7531(6) 0.01103(17) 0.32733(12) 0.0300(8) Uani d . 1
H H3 0.7526 0.0072 0.3629 0.036 Uiso calc R 1
C C4 0.9248(6) -0.02910(17) 0.29896(12) 0.0309(8) Uani d . 1
H H4 1.0456 -0.0603 0.3151 0.037 Uiso calc R 1
C C5 0.9216(6) -0.02405(17) 0.24675(13) 0.0310(8) Uani d . 1
H H5 1.0391 -0.0526 0.2277 0.037 Uiso calc R 1
C C6 0.7499(6) 0.02196(16) 0.22196(12) 0.0269(7) Uani d . 1
H H6 0.7488 0.0252 0.1863 0.032 Uiso calc R 1
C C7 0.5794(6) 0.06329(16) 0.25077(11) 0.0239(8) Uani d . 1
C C8 0.3800(5) 0.11835(16) 0.23340(11) 0.0238(7) Uani d . 1
H H8A 0.2542 0.0934 0.2115 0.029 Uiso calc R 1
H H8B 0.4574 0.1607 0.2148 0.029 Uiso calc R 1
C C9 0.2586(5) 0.14540(16) 0.28197(11) 0.0221(7) Uani d . 1
C C10 0.0721(5) 0.19601(16) 0.28771(11) 0.0230(7) Uani d . 1
C C11 -0.0697(5) 0.23669(15) 0.24841(11) 0.0225(7) Uani d . 1
C C12 -0.0489(6) 0.23430(16) 0.19628(11) 0.0257(7) Uani d . 1
H H12 0.0758 0.2038 0.1807 0.031 Uiso calc R 1
C C13 -0.2134(6) 0.27720(17) 0.16749(12) 0.0296(8) Uani d . 1
H H13 -0.1998 0.2763 0.1319 0.036 Uiso calc R 1
C C14 -0.3968(6) 0.32121(17) 0.18995(13) 0.0345(9) Uani d . 1
H H14 -0.5096 0.3494 0.1696 0.041 Uiso calc R 1
C C15 -0.4178(6) 0.32469(17) 0.24150(14) 0.0331(8) Uani d . 1
H H15 -0.5428 0.3555 0.2567 0.04 Uiso calc R 1
C C16 -0.2536(6) 0.28247(16) 0.27084(11) 0.0271(8) Uani d . 1
C C17 -0.2433(6) 0.27776(17) 0.32697(12) 0.0313(8) Uani d . 1
H H17A -0.4076 0.2609 0.3407 0.038 Uiso calc R 1
H H17B -0.2005 0.3272 0.3417 0.038 Uiso calc R 1
C C18 -0.0346(6) 0.21981(18) 0.33823(11) 0.0299(8) Uani d . 1
H H18A 0.0994 0.2425 0.3593 0.036 Uiso calc R 1
H H18B -0.1057 0.176 0.3562 0.036 Uiso calc R 1
O O1 0.3417(4) 0.11400(12) 0.36966(8) 0.0380(6) Uani d . 1
C C19 0.0040(5) -0.05063(16) 0.07403(12) 0.0248(7) Uani d . 1
C C20 -0.1891(5) -0.09719(15) 0.04914(11) 0.0236(7) Uani d . 1
C C21 -0.3649(6) -0.14487(17) 0.07113(12) 0.0293(8) Uani d . 1
H H21 -0.3691 -0.1517 0.1065 0.035 Uiso calc R 1
C C22 -0.5337(6) -0.18215(16) 0.04030(13) 0.0343(8) Uani d . 1
H H22 -0.6548 -0.2153 0.0545 0.041 Uiso calc R 1
C C23 -0.5264(6) -0.17121(17) -0.01129(13) 0.0328(8) Uani d . 1
H H23 -0.6433 -0.1973 -0.032 0.039 Uiso calc R 1
C C24 -0.3526(6) -0.12311(16) -0.03339(12) 0.0301(8) Uani d . 1
H H24 -0.3498 -0.1159 -0.0687 0.036 Uiso calc R 1
C C25 -0.1821(6) -0.08560(16) -0.00228(11) 0.0237(8) Uani d . 1
C C26 0.0229(5) -0.03001(16) -0.01635(11) 0.0249(7) Uani d . 1
H H26A 0.1504 -0.0535 -0.0386 0.03 Uiso calc R 1
H H26B -0.0494 0.0144 -0.0335 0.03 Uiso calc R 1
C C27 0.1375(5) -0.00859(15) 0.03373(11) 0.0227(7) Uani d . 1
C C28 0.3261(5) 0.04062(16) 0.04303(11) 0.0224(7) Uani d . 1
C C29 0.4744(6) 0.08474(16) 0.00679(11) 0.0223(7) Uani d . 1
C C30 0.4644(6) 0.08748(16) -0.04551(11) 0.0266(7) Uani d . 1
H H30 0.3434 0.0585 -0.0634 0.032 Uiso calc R 1
C C31 0.6341(6) 0.13329(17) -0.07129(12) 0.0307(8) Uani d . 1
H H31 0.6296 0.1352 -0.1069 0.037 Uiso calc R 1
C C32 0.8107(6) 0.17629(16) -0.04507(13) 0.0323(8) Uani d . 1
H H32 0.9255 0.2072 -0.0631 0.039 Uiso calc R 1
C C33 0.8205(6) 0.17441(17) 0.00674(13) 0.0309(9) Uani d . 1
H H33 0.9406 0.204 0.0244 0.037 Uiso calc R 1
C C34 0.6521(6) 0.12866(16) 0.03270(11) 0.0265(8) Uani d . 1
C C35 0.6346(6) 0.11740(17) 0.08845(11) 0.0335(8) Uani d . 1
H H35A 0.5896 0.1649 0.1056 0.04 Uiso calc R 1
H H35B 0.797 0.0989 0.1022 0.04 Uiso calc R 1
C C36 0.4246(6) 0.05840(17) 0.09514(11) 0.0284(8) Uani d . 1
H H36A 0.4931 0.0126 0.1112 0.034 Uiso calc R 1
H H36B 0.2873 0.0785 0.1165 0.034 Uiso calc R 1
O O2 0.0410(4) -0.04698(12) 0.11985(8) 0.0332(6) Uani d . 1

loop_
_atom_site_aniso_label
_atom_site_aniso_U_11
_atom_site_aniso_U_22
_atom_site_aniso_U_33
_atom_site_aniso_U_12
_atom_site_aniso_U_13
_atom_site_aniso_U_23
C1 0.0271(18) 0.0229(17) 0.027(2) -0.0017(15) -0.0014(14) 0.0003(14)
C2 0.0230(17) 0.0179(16) 0.032(2) -0.0054(15) -0.0018(14) 0.0011(14)
C3 0.0305(18) 0.0240(18) 0.035(2) 0.0015(16) -0.0022(16) 0.0078(15)
C4 0.0235(17) 0.0214(17) 0.048(2) 0.0034(16) -0.0030(16) 0.0088(15)
C5 0.0241(18) 0.0195(17) 0.049(2) 0.0000(16) 0.0031(16) 0.0010(15)
C6 0.0246(16) 0.0242(17) 0.0318(19) -0.0042(15) 0.0016(15) -0.0020(15)
C7 0.0224(17) 0.0158(16) 0.033(2) -0.0026(15) 0.0001(15) 0.0020(14)
C8 0.0238(16) 0.0206(16) 0.0269(17) -0.0014(14) 0.0028(13) -0.0004(13)
C9 0.0232(16) 0.0210(17) 0.0221(18) -0.0033(15) 0.0001(14) -0.0006(13)
C10 0.0237(16) 0.0164(16) 0.0290(19) -0.0032(14) 0.0016(14) -0.0019(13)
C11 0.0188(17) 0.0147(15) 0.034(2) -0.0014(14) -0.0013(14) -0.0006(14)
C12 0.0248(17) 0.0223(16) 0.030(2) -0.0030(15) -0.0027(14) 0.0000(14)
C13 0.0284(19) 0.0222(17) 0.038(2) -0.0068(16) -0.0041(15) 0.0059(15)
C14 0.030(2) 0.0236(18) 0.050(2) -0.0043(17) -0.0148(17) 0.0068(16)
C15 0.0239(18) 0.0188(17) 0.057(3) 0.0040(15) -0.0060(17) -0.0035(16)
C16 0.0216(16) 0.0212(17) 0.039(2) -0.0073(15) -0.0018(15) -0.0019(15)
C17 0.0240(18) 0.0239(18) 0.046(2) 0.0019(15) 0.0042(16) -0.0073(15)
C18 0.0306(18) 0.0306(18) 0.0286(19) 0.0003(16) 0.0035(14) -0.0065(14)
O1 0.0468(15) 0.0413(14) 0.0259(14) 0.0089(12) 0.0002(11) 0.0016(11)
C19 0.0214(17) 0.0203(17) 0.033(2) 0.0077(14) -0.0001(15) 0.0031(14)
C20 0.0206(17) 0.0151(16) 0.035(2) 0.0042(14) 0.0008(14) 0.0011(14)
C21 0.0242(17) 0.0272(18) 0.037(2) 0.0025(16) 0.0068(15) 0.0077(15)
C22 0.0290(19) 0.0192(17) 0.055(2) -0.0037(15) 0.0060(17) 0.0014(16)
C23 0.0254(19) 0.0219(18) 0.051(2) -0.0032(16) -0.0032(17) -0.0083(16)
C24 0.033(2) 0.0221(17) 0.035(2) 0.0000(17) -0.0015(15) -0.0077(15)
C25 0.0198(18) 0.0173(16) 0.034(2) 0.0037(14) 0.0020(13) 0.0000(14)
C26 0.0261(17) 0.0217(16) 0.0268(18) 0.0027(15) 0.0031(14) -0.0007(14)
C27 0.0230(17) 0.0183(16) 0.0267(19) 0.0041(15) 0.0018(13) -0.0023(13)
C28 0.0182(16) 0.0205(16) 0.0286(18) 0.0074(15) 0.0004(13) -0.0011(14)
C29 0.0178(17) 0.0165(16) 0.033(2) 0.0044(14) 0.0011(14) -0.0009(14)
C30 0.0228(17) 0.0242(17) 0.033(2) 0.0012(15) -0.0012(14) 0.0008(14)
C31 0.0285(18) 0.0272(18) 0.036(2) 0.0068(16) 0.0029(15) 0.0061(15)
C32 0.0263(19) 0.0189(17) 0.052(2) 0.0001(15) 0.0062(16) 0.0080(15)
C33 0.029(2) 0.0200(18) 0.044(2) 0.0003(16) 0.0005(16) -0.0002(15)
C34 0.0280(18) 0.0170(16) 0.035(2) 0.0039(16) -0.0004(14) -0.0005(14)
C35 0.0361(19) 0.0253(18) 0.039(2) -0.0027(17) -0.0050(16) 0.0001(15)
C36 0.0246(18) 0.0306(19) 0.0300(19) -0.0039(15) 0.0002(15) -0.0012(14)
O2 0.0327(13) 0.0400(14) 0.0268(14) -0.0005(11) 0.0007(10) 0.0030(10)

loop_
_atom_type_symbol
_atom_type_description
_atom_type_scat_dispersion_real
_atom_type_scat_dispersion_imag
_atom_type_scat_source
C C 0.0033 0.0016 'International Tables Vol C Tables 4.2.6.8 and 6.1.1.4'
H H 0 0 'International Tables Vol C Tables 4.2.6.8 and 6.1.1.4'
O O 0.0106 0.006 'International Tables Vol C Tables 4.2.6.8 and 6.1.1.4'

loop_
_geom_angle_atom_site_label_1
_geom_angle_atom_site_label_2
_geom_angle_atom_site_label_3
_geom_angle
O1 C1 C2 125.4(3)
O1 C1 C9 127.4(3)
C2 C1 C9 107.2(2)
C3 C2 C7 121.5(3)
C3 C2 C1 128.7(3)
C7 C2 C1 109.7(3)
C4 C3 C2 118.6(3)
C4 C3 H3 120.7
C2 C3 H3 120.7
C3 C4 C5 120.3(3)
C3 C4 H4 119.9
C5 C4 H4 119.9
C6 C5 C4 121.3(3)
C6 C5 H5 119.3
C4 C5 H5 119.3
C5 C6 C7 118.2(3)
C5 C6 H6 120.9
C7 C6 H6 120.9
C2 C7 C6 120.1(3)
C2 C7 C8 111.2(3)
C6 C7 C8 128.7(3)
C7 C8 C9 103.9(2)
C7 C8 H8A 111
C9 C8 H8A 111
C7 C8 H8B 111
C9 C8 H8B 111
H8A C8 H8B 109
C10 C9 C1 123.9(3)
C10 C9 C8 128.2(3)
C1 C9 C8 107.9(2)
C9 C10 C11 128.4(3)
C9 C10 C18 124.1(3)
C11 C10 C18 107.6(2)
C12 C11 C16 119.8(3)
C12 C11 C10 130.6(3)
C16 C11 C10 109.6(3)
C13 C12 C11 118.9(3)
C13 C12 H12 120.5
C11 C12 H12 120.5
C14 C13 C12 120.8(3)
C14 C13 H13 119.6
C12 C13 H13 119.6
C15 C14 C13 120.8(3)
C15 C14 H14 119.6
C13 C14 H14 119.6
C14 C15 C16 119.0(3)
C14 C15 H15 120.5
C16 C15 H15 120.5
C15 C16 C11 120.6(3)
C15 C16 C17 127.9(3)
C11 C16 C17 111.5(3)
C16 C17 C18 104.9(2)
C16 C17 H17A 110.8
C18 C17 H17A 110.8
C16 C17 H17B 110.8
C18 C17 H17B 110.8
H17A C17 H17B 108.8
C10 C18 C17 106.3(2)
C10 C18 H18A 110.5
C17 C18 H18A 110.5
C10 C18 H18B 110.5
C17 C18 H18B 110.5
H18A C18 H18B 108.7
O2 C19 C20 125.7(3)
O2 C19 C27 127.6(3)
C20 C19 C27 106.8(3)
C25 C20 C21 121.7(3)
C25 C20 C19 110.0(3)
C21 C20 C19 128.2(3)
C22 C21 C20 118.4(3)
C22 C21 H21 120.8
C20 C21 H21 120.8
C21 C22 C23 120.2(3)
C21 C22 H22 119.9
C23 C22 H22 119.9
C22 C23 C24 121.6(3)
C22 C23 H23 119.2
C24 C23 H23 119.2
C23 C24 C25 118.2(3)
C23 C24 H24 120.9
C25 C24 H24 120.9
C20 C25 C24 119.9(3)
C20 C25 C26 111.1(3)
C24 C25 C26 129.0(3)
C27 C26 C25 103.5(2)
C27 C26 H26A 111.1
C25 C26 H26A 111.1
C27 C26 H26B 111.1
C25 C26 H26B 111.1
H26A C26 H26B 109
C28 C27 C19 123.0(3)
C28 C27 C26 128.4(3)
C19 C27 C26 108.6(2)
C27 C28 C29 128.3(3)
C27 C28 C36 123.9(3)
C29 C28 C36 107.8(2)
C30 C29 C34 119.8(3)
C30 C29 C28 130.8(3)
C34 C29 C28 109.4(3)
C31 C30 C29 119.2(3)
C31 C30 H30 120.4
C29 C30 H30 120.4
C30 C31 C32 120.4(3)
C30 C31 H31 119.8
C32 C31 H31 119.8
C33 C32 C31 120.8(3)
C33 C32 H32 119.6
C31 C32 H32 119.6
C32 C33 C34 119.1(3)
C32 C33 H33 120.5
C34 C33 H33 120.5
C33 C34 C29 120.7(3)
C33 C34 C35 127.5(3)
C29 C34 C35 111.7(3)
C34 C35 C36 104.5(2)
C34 C35 H35A 110.9
C36 C35 H35A 110.9
C34 C35 H35B 110.9
C36 C35 H35B 110.9
H35A C35 H35B 108.9
C28 C36 C35 106.6(2)
C28 C36 H36A 110.4
C35 C36 H36A 110.4
C28 C36 H36B 110.4
C35 C36 H36B 110.4
H36A C36 H36B 108.6

loop_
_geom_bond_atom_site_label_1
_geom_bond_atom_site_label_2
_geom_bond_distance
C1 O1 1.232(3)
C1 C2 1.478(4)
C1 C9 1.488(4)
C2 C3 1.388(4)
C2 C7 1.388(4)
C3 C4 1.381(4)
C3 H3 0.95
C4 C5 1.393(4)
C4 H4 0.95
C5 C6 1.390(4)
C5 H5 0.95
C6 C7 1.394(4)
C6 H6 0.95
C7 C8 1.513(4)
C8 C9 1.522(4)
C8 H8A 0.99
C8 H8B 0.99
C9 C10 1.345(4)
C10 C11 1.477(4)
C10 C18 1.519(4)
C11 C12 1.393(4)
C11 C16 1.403(4)
C12 C13 1.389(4)
C12 H12 0.95
C13 C14 1.383(4)
C13 H13 0.95
C14 C15 1.378(5)
C14 H14 0.95
C15 C16 1.389(4)
C15 H15 0.95
C16 C17 1.498(4)
C17 C18 1.541(4)
C17 H17A 0.99
C17 H17B 0.99
C18 H18A 0.99
C18 H18B 0.99
C19 O2 1.237(3)
C19 C20 1.473(4)
C19 C27 1.487(4)
C20 C25 1.385(4)
C20 C21 1.389(4)
C21 C22 1.383(4)
C21 H21 0.95
C22 C23 1.388(4)
C22 H22 0.95
C23 C24 1.388(4)
C23 H23 0.95
C24 C25 1.395(4)
C24 H24 0.95
C25 C26 1.516(4)
C26 C27 1.514(4)
C26 H26A 0.99
C26 H26B 0.99
C27 C28 1.351(4)
C28 C29 1.471(4)
C28 C36 1.515(4)
C29 C30 1.394(4)
C29 C34 1.404(4)
C30 C31 1.394(4)
C30 H30 0.95
C31 C32 1.395(4)
C31 H31 0.95
C32 C33 1.381(4)
C32 H32 0.95
C33 C34 1.391(4)
C33 H33 0.95
C34 C35 1.501(4)
C35 C36 1.540(4)
C35 H35A 0.99
C35 H35B 0.99
C36 H36A 0.99
C36 H36B 0.99

loop_
_geom_torsion_atom_site_label_1
_geom_torsion_atom_site_label_2
_geom_torsion_atom_site_label_3
_geom_torsion_atom_site_label_4
_geom_torsion
O1 C1 C2 C3 -1.5(5)
C9 C1 C2 C3 178.2(3)
O1 C1 C2 C7 -179.7(3)
C9 C1 C2 C7 0.0(3)
C7 C2 C3 C4 0.0(5)
C1 C2 C3 C4 -178.0(3)
C2 C3 C4 C5 -1.0(5)
C3 C4 C5 C6 1.0(5)
C4 C5 C6 C7 0.0(4)
C3 C2 C7 C6 1.0(4)
C1 C2 C7 C6 179.4(2)
C3 C2 C7 C8 -178.4(3)
C1 C2 C7 C8 0.0(3)
C5 C6 C7 C2 -1.0(4)
C5 C6 C7 C8 178.3(3)
C2 C7 C8 C9 0.0(3)
C6 C7 C8 C9 -179.3(3)
O1 C1 C9 C10 0.7(5)
C2 C1 C9 C10 -179.0(3)
O1 C1 C9 C8 179.7(3)
C2 C1 C9 C8 0.0(3)
C7 C8 C9 C10 178.9(3)
C7 C8 C9 C1 0.0(3)
C1 C9 C10 C11 -179.0(3)
C8 C9 C10 C11 2.3(5)
C1 C9 C10 C18 -0.6(4)
C8 C9 C10 C18 -179.4(3)
C9 C10 C11 C12 -0.5(5)
C18 C10 C11 C12 -179.0(3)
C9 C10 C11 C16 178.1(3)
C18 C10 C11 C16 -0.4(3)
C16 C11 C12 C13 -0.5(4)
C10 C11 C12 C13 178.0(3)
C11 C12 C13 C14 -0.5(4)
C12 C13 C14 C15 1.2(5)
C13 C14 C15 C16 -0.8(5)
C14 C15 C16 C11 -0.3(5)
C14 C15 C16 C17 -179.9(3)
C12 C11 C16 C15 0.9(4)
C10 C11 C16 C15 -177.9(3)
C12 C11 C16 C17 -179.4(3)
C10 C11 C16 C17 1.8(3)
C15 C16 C17 C18 177.2(3)
C11 C16 C17 C18 -2.4(3)
C9 C10 C18 C17 -179.7(3)
C11 C10 C18 C17 -1.0(3)
C16 C17 C18 C10 2.0(3)
O2 C19 C20 C25 178.1(3)
C27 C19 C20 C25 -0.6(3)
O2 C19 C20 C21 0.3(5)
C27 C19 C20 C21 -178.3(3)
C25 C20 C21 C22 1.0(4)
C19 C20 C21 C22 178.5(3)
C20 C21 C22 C23 -0.5(4)
C21 C22 C23 C24 -0.1(5)
C22 C23 C24 C25 0.2(5)
C21 C20 C25 C24 -0.9(4)
C19 C20 C25 C24 -178.8(2)
C21 C20 C25 C26 178.8(3)
C19 C20 C25 C26 0.8(3)
C23 C24 C25 C20 0.3(4)
C23 C24 C25 C26 -179.3(3)
C20 C25 C26 C27 -0.7(3)
C24 C25 C26 C27 178.9(3)
O2 C19 C27 C28 0.6(5)
C20 C19 C27 C28 179.2(3)
O2 C19 C27 C26 -178.5(3)
C20 C19 C27 C26 0.1(3)
C25 C26 C27 C28 -178.7(3)
C25 C26 C27 C19 0.4(3)
C19 C27 C28 C29 179.2(3)
C26 C27 C28 C29 -1.9(5)
C19 C27 C28 C36 0.4(4)
C26 C27 C28 C36 179.4(3)
C27 C28 C29 C30 -0.8(5)
C36 C28 C29 C30 178.1(3)
C27 C28 C29 C34 -179.8(3)
C36 C28 C29 C34 -0.9(3)
C34 C29 C30 C31 0.8(4)
C28 C29 C30 C31 -178.1(3)
C29 C30 C31 C32 -0.5(4)
C30 C31 C32 C33 -0.1(5)
C31 C32 C33 C34 0.3(5)
C32 C33 C34 C29 0.1(4)
C32 C33 C34 C35 178.7(3)
C30 C29 C34 C33 -0.7(4)
C28 C29 C34 C33 178.5(3)
C30 C29 C34 C35 -179.5(3)
C28 C29 C34 C35 -0.3(3)
C33 C34 C35 C36 -177.3(3)
C29 C34 C35 C36 1.4(3)
C27 C28 C36 C35 -179.3(3)
C29 C28 C36 C35 1.7(3)
C34 C35 C36 C28 -1.8(3)

loop_
_cod_related_entry_id
_cod_related_entry_database
_cod_related_entry_code
1 ChemSpider 558815
